data_7714572
loop_
_publ_author_name
'Li, Yufang'
'Liu, Qian'
'Bao, Junhui'
'Yiu, Shek-Man'
'Chan, Michael C. W.'

_publ_section_title
;
 Coplanar binuclear group 4 post-metallocene complexes supported by
 chelating &#x3bc;-(&#x3c3;<sub>2</sub>-aryl) ligands: characterisation
 and olefin polymerisation catalysis.
;
_journal_issue 1
_journal_name_full 'Dalton transactions (Cambridge, England : 2003)'
_journal_page_first 346
_journal_page_last 353
_journal_paper_doi 10.1039/d3dt03641c
_journal_volume 53
_journal_year 2023
_chemical_formula_moiety 'C80 H91 F Hf2 N2 O4, 0.5[C4H8O]'
_chemical_formula_sum 'C82 H95 F Hf2 N2 O4.5'
_chemical_formula_weight 1556.57
_space_group_crystal_system monoclinic
_space_group_IT_number 14
_space_group_name_Hall '-P 2ybc'
_space_group_name_H-M_alt 'P 1 21/c 1'
_atom_sites_solution_hydrogens geom
_audit_creation_date 2023-11-15
_audit_creation_method
;
Olex2 1.5
(compiled 2023.08.24 svn.re1ec1418 for OlexSys, GUI svn.r6817)
;
_audit_update_record
;
2023-11-24 deposited with the CCDC.	2023-11-28 downloaded from the CCDC.
;
_cell_angle_alpha 90
_cell_angle_beta 99.6070(10)
_cell_angle_gamma 90
_cell_formula_units_Z 4
_cell_length_a 18.1231(5)
_cell_length_b 22.0856(6)
_cell_length_c 18.4615(6)
_cell_measurement_reflns_used 9650
_cell_measurement_temperature 233(2)
_cell_measurement_theta_max 74.66
_cell_measurement_theta_min 3.15
_cell_volume 7285.8(4)
_computing_cell_refinement 'Bruker Saint'
_computing_data_collection 'Bruker Apex3'
_computing_data_reduction 'Bruker Saint'
_computing_molecular_graphics 'Bruker Apex3, Olex2 1.5 (Dolomanov et al., 2009)'
_computing_publication_material 'Bruker Apex3, Olex2 1.5 (Dolomanov et al., 2009)'
_computing_structure_refinement 'SHELXL-2016/6 (Sheldrick, 2016), olex2.refine 1.5-dev (Bourhis et al., 2015)'
_computing_structure_solution 'SHELXT 2014/5 (Sheldrick, 2014)'
_diffrn_ambient_temperature 233(2)
_diffrn_measured_fraction_theta_full 1.000
_diffrn_measured_fraction_theta_max 0.997
_diffrn_measurement_device_type 'Bruker D8 Venture Photon II'
_diffrn_measurement_method 'phi and omega scans'
_diffrn_radiation_type CuK\a
_diffrn_radiation_wavelength 1.54178
_diffrn_reflns_av_R_equivalents 0.0635
_diffrn_reflns_av_unetI/netI 0.0310
_diffrn_reflns_Laue_measured_fraction_full 1.000
_diffrn_reflns_Laue_measured_fraction_max 0.997
_diffrn_reflns_limit_h_max 22
_diffrn_reflns_limit_h_min -22
_diffrn_reflns_limit_k_max 27
_diffrn_reflns_limit_k_min -25
_diffrn_reflns_limit_l_max 23
_diffrn_reflns_limit_l_min -23
_diffrn_reflns_number 151777
_diffrn_reflns_point_group_measured_fraction_full 1.000
_diffrn_reflns_point_group_measured_fraction_max 0.997
_diffrn_reflns_theta_full 67.679
_diffrn_reflns_theta_max 74.864
_diffrn_reflns_theta_min 3.146
_diffrn_source 'micro focus'
_diffrn_source_current 1.1
_diffrn_source_power 0.05500000000000001
_diffrn_source_voltage 50.0
_diffrn_standards_number 0
_exptl_absorpt_coefficient_mu 5.581
_exptl_absorpt_correction_T_max 0.7538
_exptl_absorpt_correction_T_min 0.5238
_exptl_absorpt_correction_type multi-scan
_exptl_absorpt_process_details
;
SADABS-2016/2 (Bruker,2016/2) was used for absorption correction.
wR2(int) was 0.1384 before and 0.0727 after correction.
The Ratio of minimum to maximum transmission is 0.6949.
The \l/2 correction factor is Not present.
;
_exptl_crystal_colour yellow
_exptl_crystal_density_diffrn 1.419
_exptl_crystal_description block
_exptl_crystal_F_000 3160
_exptl_crystal_size_max 0.38
_exptl_crystal_size_mid 0.15
_exptl_crystal_size_min 0.03
_refine_diff_density_max 0.933
_refine_diff_density_min -1.015
_refine_diff_density_rms 0.064
_refine_ls_extinction_method none
_refine_ls_goodness_of_fit_ref 1.029
_refine_ls_hydrogen_treatment constr
_refine_ls_matrix_type full
_refine_ls_number_parameters 814
_refine_ls_number_reflns 14938
_refine_ls_number_restraints 0
_refine_ls_restrained_S_all 1.029
_refine_ls_R_factor_all 0.0284
_refine_ls_R_factor_gt 0.0253
_refine_ls_shift/su_max 0.007
_refine_ls_shift/su_mean 0.000
_refine_ls_structure_factor_coef Fsqd
_refine_ls_weighting_details 'w=1/[\s^2^(Fo^2^)+(0.0403P)^2^+1.3044P] where P=(Fo^2^+2Fc^2^)/3'
_refine_ls_weighting_scheme calc
_refine_ls_wR_factor_gt 0.0657
_refine_ls_wR_factor_ref 0.0673
_reflns_Friedel_coverage 0.000
_reflns_number_gt 13514
_reflns_number_total 14938
_reflns_threshold_expression 'I > 2\s(I)'
_cod_data_source_file d3dt03641c2.cif
_cod_data_source_block 110320a_yufang
_cod_depositor_comments 'Adding full bibliography for 7714567--7714572.cif.'
_cod_original_formula_sum 'C82 H95 F Hf2 N2 O4.50'
_cod_database_code 7714572
_shelx_shelxl_version_number 2016/6
_shelx_space_group_comment
;
The symmetry employed for this shelxl refinement is uniquely defined
by the following loop, which should always be used as a source of
symmetry information in preference to the above space-group names.
They are only intended as comments.
;
_olex2_refinement_description
;
1. Fixed Uiso
 At 1.2 times of:
  All C(H) groups, All C(H,H) groups
 At 1.5 times of:
  All C(H,H,H) groups
2.a Secondary CH2 refined with riding coordinates:
 C45(H45A,H45B), C52(H52A,H52B), C59(H59A,H59B), C66(H66A,H66B), C73(H73A,
 H73B), C74(H74A,H74B), C75(H75A,H75B), C76(H76A,H76B), C77(H77A,H77B),
 C78(H78A,H78B), C79(H79A,H79B), C80(H80A,H80B)
2.b Aromatic/amide H refined with riding coordinates:
 C3(H3), C5(H5), C8(H8), C9(H9), C10(H10), C17(H17), C19(H19), C20(H20),
 C21(H21), C24(H24), C26(H26), C47(H47), C48(H48), C49(H49), C50(H50), C51(H51),
  C54(H54), C55(H55), C56(H56), C57(H57), C58(H58), C61(H61), C62(H62),
 C63(H63), C64(H64), C65(H65), C68(H68), C69(H69), C70(H70), C71(H71), C72(H72)
2.c Idealised Me refined as rotating group:
 C30(H30A,H30B,H30C), C31(H31A,H31B,H31C), C32(H32A,H32B,H32C), C34(H34A,H34B,
 H34C), C35(H35A,H35B,H35C), C36(H36A,H36B,H36C), C38(H38A,H38B,H38C), C39(H39A,
 H39B,H39C), C40(H40A,H40B,H40C), C42(H42A,H42B,H42C), C43(H43A,H43B,H43C),
 C44(H44A,H44B,H44C)
;
_smtbx_masks_special_details
;
A solvent mask was calculated and 80 electrons were 
found in a volume of 806\%A^3^ in 2 voids per unit cell. 
This is consistent with the presence of 
0.5[C4H8O] per Formula Unit 
which account for 80 electrons 
per unit cell.
;
_smtbx_masks_void_probe_radius 1.2
_smtbx_masks_void_truncation_radius 1.2
_olex2_submission_special_instructions 'No special instructions were received'

loop_
_space_group_symop_operation_xyz
'x, y, z'
'-x, y+1/2, -z+1/2'
'-x, -y, -z'
'x, -y-1/2, z-1/2'

loop_
_atom_site_label
_atom_site_type_symbol
_atom_site_fract_x
_atom_site_fract_y
_atom_site_fract_z
_atom_site_U_iso_or_equiv
_atom_site_adp_type
_atom_site_occupancy
_atom_site_site_symmetry_order
_atom_site_calc_flag
_atom_site_refinement_flags_posn
_atom_site_refinement_flags_adp
_atom_site_refinement_flags_occupancy
_atom_site_disorder_assembly
_atom_site_disorder_group
Hf1 Hf 0.57211(2) 0.60308(2) 0.63237(2) 0.03547(4) Uani 1 1 d . . . . .
Hf2 Hf 0.24326(2) 0.63486(2) 0.74484(2) 0.03818(4) Uani 1 1 d . . . . .
F1 F 0.38763(8) 0.58320(7) 0.65448(10) 0.0589(4) Uani 1 1 d . . . . .
O1 O 0.67310(9) 0.60084(7) 0.60605(11) 0.0438(4) Uani 1 1 d . . . . .
O2 O 0.14765(8) 0.65619(7) 0.77782(11) 0.0436(3) Uani 1 1 d . . . . .
O3 O 0.62812(11) 0.57680(8) 0.75093(10) 0.0521(4) Uani 1 1 d . . . . .
O4 O 0.30440(11) 0.60841(8) 0.86120(11) 0.0501(4) Uani 1 1 d . . . . .
N1 N 0.62603(9) 0.69727(7) 0.68181(10) 0.0339(3) Uani 1 1 d . . . . .
N2 N 0.27133(10) 0.73093(8) 0.80403(11) 0.0371(4) Uani 1 1 d . . . . .
C1 C 0.72636(12) 0.63680(9) 0.58689(14) 0.0391(4) Uani 1 1 d . . . . .
C2 C 0.77354(14) 0.61555(11) 0.53873(15) 0.0465(5) Uani 1 1 d . . . . .
C3 C 0.82329(15) 0.65668(12) 0.51630(16) 0.0505(5) Uani 1 1 d . . . . .
H3 H 0.854624 0.643196 0.483844 0.061 Uiso 1 1 calc R U . . .
C4 C 0.82917(15) 0.71692(11) 0.53943(15) 0.0473(5) Uani 1 1 d . . . . .
C5 C 0.78430(13) 0.73522(10) 0.58900(14) 0.0415(4) Uani 1 1 d . . . . .
H5 H 0.787351 0.775546 0.605508 0.050 Uiso 1 1 calc R U . . .
C6 C 0.73455(12) 0.69587(9) 0.61543(12) 0.0371(4) Uani 1 1 d . . . . .
C7 C 0.69489(11) 0.71778(9) 0.67444(12) 0.0351(4) Uani 1 1 d . . . . .
C8 C 0.73118(12) 0.76123(11) 0.72321(14) 0.0436(5) Uani 1 1 d . . . . .
H8 H 0.780202 0.773316 0.719732 0.052 Uiso 1 1 calc R U . . .
C9 C 0.69537(14) 0.78627(11) 0.77614(15) 0.0488(5) Uani 1 1 d . . . . .
H9 H 0.719582 0.815250 0.809112 0.059 Uiso 1 1 calc R U . . .
C10 C 0.62317(13) 0.76805(11) 0.77997(14) 0.0452(5) Uani 1 1 d . . . . .
H10 H 0.596882 0.785904 0.814252 0.054 Uiso 1 1 calc R U . . .
C11 C 0.58967(11) 0.72322(9) 0.73289(12) 0.0358(4) Uani 1 1 d . . . . .
C12 C 0.51296(11) 0.70093(9) 0.73515(13) 0.0370(4) Uani 1 1 d . . . . .
C13 C 0.48800(12) 0.64943(10) 0.69311(13) 0.0391(4) Uani 1 1 d . . . . .
C14 C 0.41468(13) 0.63338(10) 0.69627(14) 0.0421(5) Uani 1 1 d . . . . .
C15 C 0.36400(12) 0.66058(10) 0.73479(13) 0.0396(4) Uani 1 1 d . . . . .
C16 C 0.39424(11) 0.71064(9) 0.77673(13) 0.0371(4) Uani 1 1 d . . . . .
C17 C 0.46725(12) 0.73096(10) 0.77696(13) 0.0392(4) Uani 1 1 d . . . . .
H17 H 0.485443 0.764821 0.805267 0.047 Uiso 1 1 calc R U . . .
C18 C 0.34590(11) 0.74283(9) 0.82124(13) 0.0377(4) Uani 1 1 d . . . . .
C19 C 0.37404(13) 0.78231(12) 0.87765(15) 0.0472(5) Uani 1 1 d . . . . .
H19 H 0.425783 0.789581 0.889096 0.057 Uiso 1 1 calc R U . . .
C20 C 0.32561(14) 0.81074(13) 0.91671(15) 0.0519(6) Uani 1 1 d . . . . .
H20 H 0.344108 0.836164 0.956441 0.062 Uiso 1 1 calc R U . . .
C21 C 0.24985(13) 0.80151(12) 0.89694(16) 0.0489(5) Uani 1 1 d . . . . .
H21 H 0.216078 0.821068 0.922668 0.059 Uiso 1 1 calc R U . . .
C22 C 0.22339(12) 0.76290(10) 0.83839(14) 0.0413(5) Uani 1 1 d . . . . .
C23 C 0.14146(12) 0.75871(10) 0.81373(14) 0.0410(5) Uani 1 1 d . . . . .
C24 C 0.09928(13) 0.81126(10) 0.81672(15) 0.0430(5) Uani 1 1 d . . . . .
H24 H 0.124113 0.847451 0.832612 0.052 Uiso 1 1 calc R U . . .
C25 C 0.02218(12) 0.81193(10) 0.79711(14) 0.0413(5) Uani 1 1 d . . . . .
C26 C -0.01238(12) 0.75642(10) 0.77739(14) 0.0421(5) Uani 1 1 d . . . . .
H26 H -0.064916 0.755375 0.766482 0.051 Uiso 1 1 calc R U . . .
C27 C 0.02654(12) 0.70252(10) 0.77296(14) 0.0402(4) Uani 1 1 d . . . . .
C28 C 0.10570(11) 0.70507(10) 0.78792(13) 0.0393(4) Uani 1 1 d . . . . .
C29 C 0.77011(17) 0.54947(12) 0.5116(2) 0.0611(7) Uani 1 1 d . . . . .
C30 C 0.8318(2) 0.53549(16) 0.4660(3) 0.0821(12) Uani 1 1 d . . . . .
H30A H 0.825420 0.561300 0.422914 0.123 Uiso 1 1 calc R U . . .
H30B H 0.828368 0.493393 0.450854 0.123 Uiso 1 1 calc R U . . .
H30C H 0.880400 0.542966 0.495551 0.123 Uiso 1 1 calc R U . . .
C31 C 0.7813(2) 0.50645(14) 0.5769(3) 0.0811(11) Uani 1 1 d . . . . .
H31A H 0.827202 0.516743 0.609572 0.122 Uiso 1 1 calc R U . . .
H31B H 0.784394 0.465203 0.559625 0.122 Uiso 1 1 calc R U . . .
H31C H 0.739331 0.509997 0.603112 0.122 Uiso 1 1 calc R U . . .
C32 C 0.6944(2) 0.53790(19) 0.4620(3) 0.0864(12) Uani 1 1 d . . . . .
H32A H 0.654153 0.545347 0.489488 0.130 Uiso 1 1 calc R U . . .
H32B H 0.692151 0.496217 0.445171 0.130 Uiso 1 1 calc R U . . .
H32C H 0.689135 0.564842 0.419910 0.130 Uiso 1 1 calc R U . . .
C33 C 0.88160(17) 0.76264(12) 0.51002(17) 0.0561(6) Uani 1 1 d . . . . .
C34 C 0.9435(2) 0.73112(18) 0.4770(3) 0.0864(13) Uani 1 1 d . . . . .
H34A H 0.971769 0.704765 0.513506 0.130 Uiso 1 1 calc R U . . .
H34B H 0.976608 0.761303 0.461714 0.130 Uiso 1 1 calc R U . . .
H34C H 0.921269 0.707301 0.434781 0.130 Uiso 1 1 calc R U . . .
C35 C 0.9207(2) 0.80255(15) 0.5723(2) 0.0690(8) Uani 1 1 d . . . . .
H35A H 0.883633 0.825282 0.593282 0.103 Uiso 1 1 calc R U . . .
H35B H 0.954213 0.830406 0.553297 0.103 Uiso 1 1 calc R U . . .
H35C H 0.949257 0.777323 0.609982 0.103 Uiso 1 1 calc R U . . .
C36 C 0.8350(3) 0.8026(2) 0.4531(2) 0.0868(11) Uani 1 1 d . . . . .
H36A H 0.813725 0.778297 0.410983 0.130 Uiso 1 1 calc R U . . .
H36B H 0.866461 0.833968 0.437534 0.130 Uiso 1 1 calc R U . . .
H36C H 0.795006 0.821191 0.474251 0.130 Uiso 1 1 calc R U . . .
C37 C -0.01979(13) 0.87248(10) 0.79626(16) 0.0462(5) Uani 1 1 d . . . . .
C38 C 0.00151(19) 0.91186(13) 0.7343(2) 0.0670(8) Uani 1 1 d . . . . .
H38A H 0.054710 0.920524 0.744466 0.100 Uiso 1 1 calc R U . . .
H38B H -0.026372 0.949513 0.731420 0.100 Uiso 1 1 calc R U . . .
H38C H -0.010348 0.890393 0.688011 0.100 Uiso 1 1 calc R U . . .
C39 C 0.00227(17) 0.90582(13) 0.8693(2) 0.0611(7) Uani 1 1 d . . . . .
H39A H -0.008105 0.880277 0.909160 0.092 Uiso 1 1 calc R U . . .
H39B H -0.026352 0.943002 0.868501 0.092 Uiso 1 1 calc R U . . .
H39C H 0.055247 0.915328 0.876604 0.092 Uiso 1 1 calc R U . . .
C40 C -0.10474(15) 0.86415(11) 0.78165(19) 0.0550(6) Uani 1 1 d . . . . .
H40A H -0.119903 0.846414 0.733391 0.083 Uiso 1 1 calc R U . . .
H40B H -0.128865 0.903177 0.783644 0.083 Uiso 1 1 calc R U . . .
H40C H -0.119328 0.837574 0.818629 0.083 Uiso 1 1 calc R U . . .
C41 C -0.01454(13) 0.64181(10) 0.75471(17) 0.0480(6) Uani 1 1 d . . . . .
C42 C -0.10006(14) 0.64961(13) 0.7455(2) 0.0606(7) Uani 1 1 d . . . . .
H42A H -0.113182 0.666106 0.790362 0.091 Uiso 1 1 calc R U . . .
H42B H -0.124115 0.610583 0.735301 0.091 Uiso 1 1 calc R U . . .
H42C H -0.116743 0.677042 0.705051 0.091 Uiso 1 1 calc R U . . .
C43 C 0.00861(17) 0.59832(12) 0.8188(2) 0.0656(8) Uani 1 1 d . . . . .
H43A H 0.062060 0.590987 0.824813 0.098 Uiso 1 1 calc R U . . .
H43B H -0.018031 0.560339 0.808874 0.098 Uiso 1 1 calc R U . . .
H43C H -0.003484 0.616017 0.863476 0.098 Uiso 1 1 calc R U . . .
C44 C 0.00237(17) 0.61458(15) 0.6835(2) 0.0663(8) Uani 1 1 d . . . . .
H44A H -0.009720 0.643764 0.644000 0.099 Uiso 1 1 calc R U . . .
H44B H -0.027462 0.578331 0.671744 0.099 Uiso 1 1 calc R U . . .
H44C H 0.055066 0.604298 0.689261 0.099 Uiso 1 1 calc R U . . .
C45 C 0.53372(17) 0.50607(11) 0.61265(17) 0.0550(6) Uani 1 1 d . . . . .
H45A H 0.479811 0.507356 0.594185 0.066 Uiso 1 1 calc R U . . .
H45B H 0.557576 0.490541 0.572515 0.066 Uiso 1 1 calc R U . . .
C46 C 0.54553(17) 0.46044(11) 0.67149(18) 0.0567(6) Uani 1 1 d . . . . .
C47 C 0.6144(2) 0.43169(13) 0.6918(2) 0.0682(8) Uani 1 1 d . . . . .
H47 H 0.653789 0.440468 0.666099 0.082 Uiso 1 1 calc R U . . .
C48 C 0.6258(3) 0.39037(15) 0.7491(3) 0.0838(11) Uani 1 1 d . . . . .
H48 H 0.672581 0.371354 0.761868 0.101 Uiso 1 1 calc R U . . .
C49 C 0.5692(3) 0.37713(17) 0.7874(3) 0.0911(13) Uani 1 1 d . . . . .
H49 H 0.577158 0.349767 0.826905 0.109 Uiso 1 1 calc R U . . .
C50 C 0.5010(3) 0.4041(2) 0.7674(3) 0.0959(14) Uani 1 1 d . . . . .
H50 H 0.461700 0.394605 0.792851 0.115 Uiso 1 1 calc R U . . .
C51 C 0.4893(2) 0.44506(18) 0.7104(3) 0.0822(10) Uani 1 1 d . . . . .
H51 H 0.441874 0.463041 0.697654 0.099 Uiso 1 1 calc R U . . .
C52 C 0.50941(18) 0.63406(13) 0.52327(16) 0.0567(6) Uani 1 1 d . . . . .
H52A H 0.524565 0.610015 0.483628 0.068 Uiso 1 1 calc R U . . .
H52B H 0.455494 0.628660 0.521736 0.068 Uiso 1 1 calc R U . . .
C53 C 0.52646(15) 0.69888(13) 0.51341(14) 0.0523(6) Uani 1 1 d . . . . .
C54 C 0.58323(19) 0.71694(16) 0.47562(17) 0.0637(7) Uani 1 1 d . . . . .
H54 H 0.610987 0.687318 0.455370 0.076 Uiso 1 1 calc R U . . .
C55 C 0.5997(2) 0.77761(19) 0.4672(2) 0.0778(9) Uani 1 1 d . . . . .
H55 H 0.638205 0.788537 0.441397 0.093 Uiso 1 1 calc R U . . .
C56 C 0.5603(3) 0.82167(18) 0.4963(2) 0.0821(10) Uani 1 1 d . . . . .
H56 H 0.571164 0.862741 0.489883 0.099 Uiso 1 1 calc R U . . .
C57 C 0.5045(2) 0.80553(16) 0.5349(2) 0.0745(9) Uani 1 1 d . . . . .
H57 H 0.477674 0.835662 0.555474 0.089 Uiso 1 1 calc R U . . .
C58 C 0.48779(18) 0.74523(14) 0.54363(18) 0.0605(7) Uani 1 1 d . . . . .
H58 H 0.449751 0.734899 0.570325 0.073 Uiso 1 1 calc R U . . .
C59 C 0.22892(16) 0.53236(11) 0.73346(18) 0.0550(6) Uani 1 1 d . . . . .
H59A H 0.177121 0.525920 0.709326 0.066 Uiso 1 1 calc R U . . .
H59B H 0.260587 0.519811 0.697998 0.066 Uiso 1 1 calc R U . . .
C60 C 0.24250(15) 0.48751(10) 0.79383(17) 0.0520(6) Uani 1 1 d . . . . .
C61 C 0.30150(19) 0.44636(13) 0.7995(2) 0.0649(7) Uani 1 1 d . . . . .
H61 H 0.332711 0.446623 0.763585 0.078 Uiso 1 1 calc R U . . .
C62 C 0.3153(2) 0.40505(14) 0.8567(2) 0.0746(9) Uani 1 1 d . . . . .
H62 H 0.355903 0.378230 0.859335 0.090 Uiso 1 1 calc R U . . .
C63 C 0.2703(2) 0.40282(14) 0.9095(2) 0.0767(10) Uani 1 1 d . . . . .
H63 H 0.280187 0.375200 0.948703 0.092 Uiso 1 1 calc R U . . .
C64 C 0.2114(2) 0.44122(16) 0.9041(3) 0.0788(10) Uani 1 1 d . . . . .
H64 H 0.179423 0.439348 0.939249 0.095 Uiso 1 1 calc R U . . .
C65 C 0.19728(18) 0.48352(14) 0.8474(2) 0.0668(8) Uani 1 1 d . . . . .
H65 H 0.156266 0.509878 0.845365 0.080 Uiso 1 1 calc R U . . .
C66 C 0.20496(18) 0.64005(14) 0.62220(17) 0.0607(7) Uani 1 1 d . . . . .
H66A H 0.240067 0.619801 0.595147 0.073 Uiso 1 1 calc R U . . .
H66B H 0.154847 0.622814 0.607660 0.073 Uiso 1 1 calc R U . . .
C67 C 0.20507(16) 0.70556(15) 0.61190(15) 0.0565(6) Uani 1 1 d . . . . .
C68 C 0.2689(2) 0.73577(19) 0.5981(2) 0.0739(9) Uani 1 1 d . . . . .
H68 H 0.310792 0.712965 0.590707 0.089 Uiso 1 1 calc R U . . .
C69 C 0.2723(3) 0.7970(2) 0.5951(3) 0.1043(16) Uani 1 1 d . . . . .
H69 H 0.316267 0.816022 0.585903 0.125 Uiso 1 1 calc R U . . .
C70 C 0.2121(4) 0.8311(2) 0.6052(4) 0.1165(19) Uani 1 1 d . . . . .
H70 H 0.214319 0.873567 0.602026 0.140 Uiso 1 1 calc R U . . .
C71 C 0.1480(3) 0.8036(2) 0.6202(3) 0.1004(14) Uani 1 1 d . . . . .
H71 H 0.107022 0.827117 0.628581 0.121 Uiso 1 1 calc R U . . .
C72 C 0.1448(2) 0.74168(16) 0.6227(2) 0.0717(8) Uani 1 1 d . . . . .
H72 H 0.100652 0.723036 0.632050 0.086 Uiso 1 1 calc R U . . .
C73 C 0.7077(2) 0.5730(2) 0.7747(3) 0.0922(13) Uani 1 1 d . . . . .
H73A H 0.730954 0.612644 0.770655 0.111 Uiso 1 1 calc R U . . .
H73B H 0.729725 0.544049 0.744196 0.111 Uiso 1 1 calc R U . . .
C74 C 0.7201(5) 0.5531(5) 0.8504(4) 0.165(3) Uani 1 1 d . . . . .
H74A H 0.747290 0.514585 0.855122 0.198 Uiso 1 1 calc R U . . .
H74B H 0.750058 0.583172 0.881587 0.198 Uiso 1 1 calc R U . . .
C75 C 0.6492(5) 0.5460(4) 0.8727(3) 0.163(4) Uani 1 1 d . . . . .
H75A H 0.647411 0.570048 0.917023 0.196 Uiso 1 1 calc R U . . .
H75B H 0.641342 0.503425 0.884137 0.196 Uiso 1 1 calc R U . . .
C76 C 0.5914(3) 0.56595(19) 0.8140(2) 0.0826(10) Uani 1 1 d . . . . .
H76A H 0.567897 0.603169 0.828009 0.099 Uiso 1 1 calc R U . . .
H76B H 0.552741 0.534752 0.802598 0.099 Uiso 1 1 calc R U . . .
C77 C 0.37918(17) 0.58280(15) 0.8782(2) 0.0648(8) Uani 1 1 d . . . . .
H77A H 0.417147 0.614784 0.882598 0.078 Uiso 1 1 calc R U . . .
H77B H 0.388137 0.554368 0.839885 0.078 Uiso 1 1 calc R U . . .
C78 C 0.3813(2) 0.55043(16) 0.9508(2) 0.0774(10) Uani 1 1 d . . . . .
H78A H 0.372097 0.507016 0.942915 0.093 Uiso 1 1 calc R U . . .
H78B H 0.430144 0.555836 0.982125 0.093 Uiso 1 1 calc R U . . .
C79 C 0.3212(3) 0.57853(19) 0.9849(2) 0.0930(13) Uani 1 1 d . . . . .
H79A H 0.342630 0.599672 1.030220 0.112 Uiso 1 1 calc R U . . .
H79B H 0.286481 0.547520 0.996802 0.112 Uiso 1 1 calc R U . . .
C80 C 0.2814(3) 0.62229(18) 0.9300(2) 0.0819(11) Uani 1 1 d . . . . .
H80A H 0.227089 0.617748 0.926098 0.098 Uiso 1 1 calc R U . . .
H80B H 0.294992 0.663996 0.944719 0.098 Uiso 1 1 calc R U . . .

loop_
_atom_site_aniso_label
_atom_site_aniso_U_11
_atom_site_aniso_U_22
_atom_site_aniso_U_33
_atom_site_aniso_U_23
_atom_site_aniso_U_13
_atom_site_aniso_U_12
Hf1 0.02836(6) 0.03588(6) 0.04085(6) -0.00363(4) 0.00193(4) -0.00376(3)
Hf2 0.02544(6) 0.03697(6) 0.05083(7) -0.00537(4) 0.00257(4) -0.00319(3)
F1 0.0390(7) 0.0590(8) 0.0792(11) -0.0295(8) 0.0120(7) -0.0149(6)
O1 0.0341(7) 0.0386(7) 0.0600(10) -0.0082(6) 0.0119(7) -0.0048(6)
O2 0.0261(7) 0.0379(7) 0.0663(11) -0.0049(7) 0.0061(7) 0.0000(5)
O3 0.0516(10) 0.0538(9) 0.0459(10) 0.0063(7) -0.0066(8) -0.0072(7)
O4 0.0506(10) 0.0471(8) 0.0497(10) 0.0002(7) 0.0004(8) -0.0028(7)
N1 0.0271(8) 0.0350(7) 0.0383(9) 0.0007(6) 0.0019(6) -0.0011(6)
N2 0.0269(8) 0.0384(8) 0.0441(10) -0.0009(7) 0.0005(7) -0.0016(6)
C1 0.0312(10) 0.0406(10) 0.0448(12) -0.0032(8) 0.0043(9) -0.0029(7)
C2 0.0408(11) 0.0457(11) 0.0541(14) -0.0106(10) 0.0109(10) -0.0035(9)
C3 0.0477(13) 0.0545(13) 0.0529(14) -0.0100(11) 0.0187(11) -0.0063(10)
C4 0.0482(13) 0.0496(12) 0.0464(13) -0.0035(10) 0.0149(10) -0.0068(10)
C5 0.0419(11) 0.0384(10) 0.0450(12) -0.0025(8) 0.0095(9) -0.0037(8)
C6 0.0314(9) 0.0400(10) 0.0393(11) -0.0005(8) 0.0040(8) -0.0016(8)
C7 0.0287(9) 0.0354(9) 0.0403(11) -0.0001(8) 0.0031(8) -0.0010(7)
C8 0.0320(10) 0.0500(11) 0.0500(13) -0.0105(10) 0.0099(9) -0.0117(9)
C9 0.0398(12) 0.0532(12) 0.0544(14) -0.0159(11) 0.0106(10) -0.0131(9)
C10 0.0351(11) 0.0521(12) 0.0494(13) -0.0130(10) 0.0100(9) -0.0076(9)
C11 0.0284(9) 0.0399(9) 0.0386(11) -0.0005(8) 0.0040(8) -0.0027(7)
C12 0.0277(9) 0.0406(9) 0.0421(11) -0.0011(8) 0.0036(8) -0.0041(7)
C13 0.0306(10) 0.0435(10) 0.0425(12) -0.0034(9) 0.0037(8) -0.0020(8)
C14 0.0327(10) 0.0434(10) 0.0488(13) -0.0077(9) 0.0029(9) -0.0069(8)
C15 0.0295(9) 0.0433(10) 0.0441(12) -0.0010(9) 0.0010(8) -0.0047(8)
C16 0.0274(9) 0.0410(10) 0.0413(11) 0.0007(8) 0.0016(8) -0.0015(7)
C17 0.0294(9) 0.0409(10) 0.0461(12) -0.0030(8) 0.0029(8) -0.0048(8)
C18 0.0277(9) 0.0421(10) 0.0418(11) 0.0004(8) 0.0014(8) -0.0039(7)
C19 0.0297(10) 0.0608(13) 0.0490(13) -0.0087(10) 0.0005(9) -0.0077(9)
C20 0.0404(12) 0.0635(14) 0.0496(14) -0.0163(11) 0.0015(10) -0.0072(10)
C21 0.0345(11) 0.0559(13) 0.0553(15) -0.0139(11) 0.0046(10) 0.0002(9)
C22 0.0312(10) 0.0395(10) 0.0518(13) -0.0039(9) 0.0035(9) -0.0019(8)
C23 0.0291(10) 0.0420(10) 0.0514(13) -0.0038(9) 0.0051(9) 0.0001(8)
C24 0.0339(10) 0.0383(9) 0.0563(14) -0.0041(9) 0.0062(9) -0.0037(8)
C25 0.0323(10) 0.0409(10) 0.0504(13) 0.0002(9) 0.0057(9) 0.0016(8)
C26 0.0262(9) 0.0450(11) 0.0542(13) 0.0018(9) 0.0040(9) 0.0001(8)
C27 0.0288(10) 0.0406(10) 0.0504(13) 0.0015(9) 0.0042(8) -0.0019(8)
C28 0.0279(9) 0.0401(10) 0.0490(12) 0.0006(8) 0.0038(8) 0.0001(8)
C29 0.0545(15) 0.0520(13) 0.083(2) -0.0251(13) 0.0289(14) -0.0094(11)
C30 0.078(2) 0.0661(17) 0.114(3) -0.0410(19) 0.050(2) -0.0147(16)
C31 0.086(2) 0.0467(14) 0.120(3) -0.0060(16) 0.044(2) 0.0081(14)
C32 0.070(2) 0.088(2) 0.103(3) -0.053(2) 0.020(2) -0.0223(18)
C33 0.0618(16) 0.0553(13) 0.0574(16) -0.0046(11) 0.0280(13) -0.0115(12)
C34 0.088(3) 0.080(2) 0.107(3) -0.026(2) 0.063(2) -0.0255(18)
C35 0.0701(19) 0.0675(17) 0.076(2) -0.0127(15) 0.0313(16) -0.0249(14)
C36 0.101(3) 0.090(2) 0.071(2) 0.0222(19) 0.021(2) -0.016(2)
C37 0.0384(11) 0.0376(10) 0.0632(15) 0.0005(10) 0.0098(10) 0.0037(8)
C38 0.0611(17) 0.0499(13) 0.092(2) 0.0165(14) 0.0173(16) 0.0038(12)
C39 0.0515(15) 0.0495(13) 0.082(2) -0.0130(13) 0.0120(14) 0.0046(11)
C40 0.0386(12) 0.0447(12) 0.081(2) 0.0018(11) 0.0084(12) 0.0078(9)
C41 0.0283(10) 0.0421(11) 0.0727(17) -0.0048(10) 0.0057(10) -0.0039(8)
C42 0.0299(11) 0.0512(12) 0.099(2) -0.0077(14) 0.0059(12) -0.0068(9)
C43 0.0496(15) 0.0488(13) 0.098(3) 0.0132(14) 0.0113(15) -0.0063(11)
C44 0.0439(14) 0.0662(16) 0.089(2) -0.0245(16) 0.0104(14) -0.0139(12)
C45 0.0590(15) 0.0411(11) 0.0639(17) -0.0046(11) 0.0076(13) -0.0126(10)
C46 0.0628(16) 0.0391(11) 0.0677(18) -0.0087(11) 0.0094(13) -0.0134(11)
C47 0.079(2) 0.0488(13) 0.079(2) -0.0013(13) 0.0188(17) 0.0071(13)
C48 0.106(3) 0.0528(16) 0.090(3) -0.0002(16) 0.008(2) 0.0138(17)
C49 0.128(4) 0.0591(17) 0.086(3) 0.0147(18) 0.015(3) -0.020(2)
C50 0.088(3) 0.092(3) 0.110(4) 0.031(2) 0.024(3) -0.022(2)
C51 0.067(2) 0.082(2) 0.099(3) 0.019(2) 0.0196(19) -0.0204(17)
C52 0.0563(15) 0.0627(15) 0.0459(14) 0.0025(11) -0.0065(12) 0.0083(11)
C53 0.0489(13) 0.0638(14) 0.0386(12) 0.0028(10) -0.0086(10) 0.0083(11)
C54 0.0648(17) 0.0798(18) 0.0446(15) 0.0058(13) 0.0032(13) 0.0128(14)
C55 0.074(2) 0.093(2) 0.066(2) 0.0130(18) 0.0095(17) -0.0056(18)
C56 0.098(3) 0.0695(19) 0.074(2) 0.0012(17) 0.000(2) -0.0102(18)
C57 0.087(2) 0.0661(18) 0.067(2) -0.0024(15) 0.0007(17) 0.0111(16)
C58 0.0560(15) 0.0677(16) 0.0547(16) 0.0023(13) -0.0002(12) 0.0105(12)
C59 0.0509(13) 0.0408(11) 0.0692(18) -0.0120(11) -0.0015(12) -0.0050(10)
C60 0.0460(13) 0.0380(10) 0.0695(17) -0.0108(10) 0.0024(12) -0.0078(9)
C61 0.0657(18) 0.0532(14) 0.078(2) -0.0018(13) 0.0175(15) 0.0063(12)
C62 0.077(2) 0.0509(14) 0.093(3) 0.0027(15) 0.0066(19) 0.0095(14)
C63 0.092(3) 0.0496(15) 0.087(3) 0.0075(15) 0.012(2) -0.0114(15)
C64 0.080(2) 0.0660(18) 0.096(3) 0.0059(17) 0.030(2) -0.0188(16)
C65 0.0541(16) 0.0550(14) 0.092(2) -0.0026(15) 0.0156(15) -0.0060(12)
C66 0.0552(16) 0.0740(17) 0.0494(15) -0.0077(12) -0.0018(12) -0.0024(12)
C67 0.0466(13) 0.0798(17) 0.0414(13) 0.0023(12) 0.0017(10) -0.0064(12)
C68 0.0557(17) 0.104(2) 0.0607(19) 0.0248(17) 0.0062(14) -0.0117(16)
C69 0.077(3) 0.114(3) 0.116(4) 0.044(3) -0.001(2) -0.030(3)
C70 0.138(5) 0.070(2) 0.138(5) 0.024(3) 0.012(4) -0.026(3)
C71 0.105(3) 0.083(3) 0.116(4) 0.012(2) 0.025(3) 0.012(2)
C72 0.0614(18) 0.0759(19) 0.079(2) 0.0143(16) 0.0145(16) -0.0007(14)
C73 0.060(2) 0.114(3) 0.090(3) 0.026(2) -0.0243(19) 0.0035(19)
C74 0.134(6) 0.240(9) 0.096(4) 0.039(5) -0.053(4) -0.008(6)
C75 0.208(8) 0.221(8) 0.058(3) 0.043(4) 0.016(4) 0.105(7)
C76 0.111(3) 0.087(2) 0.0488(18) 0.0132(16) 0.0119(19) -0.010(2)
C77 0.0498(15) 0.0636(15) 0.075(2) 0.0142(14) -0.0078(14) -0.0029(12)
C78 0.087(2) 0.0624(17) 0.074(2) 0.0135(15) -0.0115(18) 0.0000(16)
C79 0.140(4) 0.079(2) 0.057(2) 0.0124(17) 0.009(2) 0.020(2)
C80 0.116(3) 0.0725(19) 0.060(2) 0.0041(16) 0.021(2) 0.021(2)

loop_
_atom_type_symbol
_atom_type_description
_atom_type_scat_dispersion_real
_atom_type_scat_dispersion_imag
_atom_type_scat_source
C C 0.0181 0.0091 'International Tables Vol C Tables 4.2.6.8 and 6.1.1.4'
H H 0.0000 0.0000 'International Tables Vol C Tables 4.2.6.8 and 6.1.1.4'
F F 0.0727 0.0534 'International Tables Vol C Tables 4.2.6.8 and 6.1.1.4'
Hf Hf -6.1794 4.9776 'International Tables Vol C Tables 4.2.6.8 and 6.1.1.4'
N N 0.0311 0.0180 'International Tables Vol C Tables 4.2.6.8 and 6.1.1.4'
O O 0.0492 0.0322 'International Tables Vol C Tables 4.2.6.8 and 6.1.1.4'

loop_
_geom_angle_atom_site_label_1
_geom_angle_atom_site_label_2
_geom_angle_atom_site_label_3
_geom_angle
_geom_angle_site_symmetry_1
_geom_angle_site_symmetry_3
_geom_angle_publ_flag
O1 Hf1 O3 87.04(8) . . ?
O1 Hf1 N1 77.33(6) . . ?
O1 Hf1 C13 148.97(7) . . ?
O1 Hf1 C45 102.11(9) . . ?
O1 Hf1 C52 97.94(10) . . ?
O3 Hf1 N1 76.92(6) . . ?
C13 Hf1 O3 82.64(8) . . ?
C13 Hf1 N1 71.86(7) . . ?
C45 Hf1 O3 89.39(9) . . ?
C45 Hf1 N1 166.30(9) . . ?
C45 Hf1 C13 106.94(10) . . ?
C52 Hf1 O3 174.03(10) . . ?
C52 Hf1 N1 100.89(9) . . ?
C52 Hf1 C13 91.40(10) . . ?
C52 Hf1 C45 92.76(11) . . ?
O2 Hf2 O4 94.71(7) . . ?
O2 Hf2 N2 77.32(6) . . ?
O2 Hf2 C15 148.99(7) . . ?
O2 Hf2 C59 99.87(9) . . ?
O2 Hf2 C66 99.05(10) . . ?
O4 Hf2 N2 76.65(6) . . ?
C15 Hf2 O4 79.81(8) . . ?
C15 Hf2 N2 71.71(7) . . ?
C59 Hf2 O4 82.25(9) . . ?
C59 Hf2 N2 158.35(9) . . ?
C59 Hf2 C15 109.44(9) . . ?
C66 Hf2 O4 163.78(10) . . ?
C66 Hf2 N2 114.69(9) . . ?
C66 Hf2 C15 92.53(10) . . ?
C66 Hf2 C59 86.96(11) . . ?
C1 O1 Hf1 142.03(14) . . ?
C28 O2 Hf2 140.47(14) . . ?
C73 O3 Hf1 124.0(2) . . ?
C73 O3 C76 108.4(3) . . ?
C76 O3 Hf1 127.4(2) . . ?
C77 O4 Hf2 125.58(19) . . ?
C80 O4 Hf2 127.0(2) . . ?
C80 O4 C77 106.8(3) . . ?
C7 N1 Hf1 124.88(13) . . ?
C7 N1 C11 119.21(17) . . ?
C11 N1 Hf1 114.35(13) . . ?
C18 N2 Hf2 113.79(14) . . ?
C22 N2 Hf2 124.69(14) . . ?
C22 N2 C18 118.60(19) . . ?
O1 C1 C2 120.45(19) . . ?
O1 C1 C6 119.1(2) . . ?
C6 C1 C2 120.5(2) . . ?
C1 C2 C29 121.6(2) . . ?
C3 C2 C1 117.5(2) . . ?
C3 C2 C29 121.0(2) . . ?
C2 C3 H3 118.3 . . ?
C2 C3 C4 123.5(2) . . ?
C4 C3 H3 118.3 . . ?
C3 C4 C33 122.4(2) . . ?
C5 C4 C3 117.3(2) . . ?
C5 C4 C33 120.4(2) . . ?
C4 C5 H5 118.8 . . ?
C4 C5 C6 122.3(2) . . ?
C6 C5 H5 118.8 . . ?
C1 C6 C7 122.98(19) . . ?
C5 C6 C1 118.7(2) . . ?
C5 C6 C7 118.27(19) . . ?
N1 C7 C6 122.13(18) . . ?
N1 C7 C8 120.3(2) . . ?
C8 C7 C6 117.52(19) . . ?
C7 C8 H8 119.8 . . ?
C9 C8 C7 120.3(2) . . ?
C9 C8 H8 119.8 . . ?
C8 C9 H9 120.6 . . ?
C8 C9 C10 118.8(2) . . ?
C10 C9 H9 120.6 . . ?
C9 C10 H10 120.2 . . ?
C9 C10 C11 119.6(2) . . ?
C11 C10 H10 120.2 . . ?
N1 C11 C10 121.43(19) . . ?
N1 C11 C12 116.33(18) . . ?
C10 C11 C12 122.2(2) . . ?
C13 C12 C11 117.99(19) . . ?
C17 C12 C11 120.36(19) . . ?
C17 C12 C13 121.64(19) . . ?
C12 C13 Hf1 117.00(15) . . ?
C14 C13 Hf1 129.07(16) . . ?
C14 C13 C12 113.9(2) . . ?
C13 C14 F1 115.6(2) . . ?
C13 C14 C15 129.2(2) . . ?
C15 C14 F1 115.24(19) . . ?
C14 C15 Hf2 130.89(16) . . ?
C14 C15 C16 113.05(19) . . ?
C16 C15 Hf2 116.00(16) . . ?
C15 C16 C18 118.09(18) . . ?
C17 C16 C15 122.4(2) . . ?
C17 C16 C18 119.50(19) . . ?
C12 C17 C16 119.8(2) . . ?
C12 C17 H17 120.1 . . ?
C16 C17 H17 120.1 . . ?
N2 C18 C16 115.74(19) . . ?
N2 C18 C19 121.5(2) . . ?
C19 C18 C16 122.76(19) . . ?
C18 C19 H19 120.2 . . ?
C20 C19 C18 119.5(2) . . ?
C20 C19 H19 120.2 . . ?
C19 C20 H20 120.4 . . ?
C21 C20 C19 119.3(2) . . ?
C21 C20 H20 120.4 . . ?
C20 C21 H21 120.2 . . ?
C20 C21 C22 119.6(2) . . ?
C22 C21 H21 120.2 . . ?
N2 C22 C21 121.0(2) . . ?
N2 C22 C23 120.7(2) . . ?
C21 C22 C23 118.2(2) . . ?
C24 C23 C22 117.60(19) . . ?
C28 C23 C22 122.86(19) . . ?
C28 C23 C24 119.5(2) . . ?
C23 C24 H24 118.8 . . ?
C25 C24 C23 122.3(2) . . ?
C25 C24 H24 118.8 . . ?
C24 C25 C26 116.61(19) . . ?
C24 C25 C37 119.2(2) . . ?
C26 C25 C37 124.1(2) . . ?
C25 C26 H26 118.1 . . ?
C27 C26 C25 123.8(2) . . ?
C27 C26 H26 118.1 . . ?
C26 C27 C28 117.46(19) . . ?
C26 C27 C41 121.64(19) . . ?
C28 C27 C41 120.88(19) . . ?
O2 C28 C23 119.04(18) . . ?
O2 C28 C27 121.09(19) . . ?
C23 C28 C27 119.87(19) . . ?
C30 C29 C2 112.0(2) . . ?
C30 C29 C32 107.3(3) . . ?
C31 C29 C2 109.9(3) . . ?
C31 C29 C30 107.2(3) . . ?
C31 C29 C32 110.8(3) . . ?
C32 C29 C2 109.5(3) . . ?
C29 C30 H30A 109.5 . . ?
C29 C30 H30B 109.5 . . ?
C29 C30 H30C 109.5 . . ?
H30A C30 H30B 109.5 . . ?
H30A C30 H30C 109.5 . . ?
H30B C30 H30C 109.5 . . ?
C29 C31 H31A 109.5 . . ?
C29 C31 H31B 109.5 . . ?
C29 C31 H31C 109.5 . . ?
H31A C31 H31B 109.5 . . ?
H31A C31 H31C 109.5 . . ?
H31B C31 H31C 109.5 . . ?
C29 C32 H32A 109.5 . . ?
C29 C32 H32B 109.5 . . ?
C29 C32 H32C 109.5 . . ?
H32A C32 H32B 109.5 . . ?
H32A C32 H32C 109.5 . . ?
H32B C32 H32C 109.5 . . ?
C34 C33 C4 112.1(2) . . ?
C35 C33 C4 110.4(2) . . ?
C35 C33 C34 106.5(3) . . ?
C36 C33 C4 108.7(3) . . ?
C36 C33 C34 110.4(3) . . ?
C36 C33 C35 108.7(3) . . ?
C33 C34 H34A 109.5 . . ?
C33 C34 H34B 109.5 . . ?
C33 C34 H34C 109.5 . . ?
H34A C34 H34B 109.5 . . ?
H34A C34 H34C 109.5 . . ?
H34B C34 H34C 109.5 . . ?
C33 C35 H35A 109.5 . . ?
C33 C35 H35B 109.5 . . ?
C33 C35 H35C 109.5 . . ?
H35A C35 H35B 109.5 . . ?
H35A C35 H35C 109.5 . . ?
H35B C35 H35C 109.5 . . ?
C33 C36 H36A 109.5 . . ?
C33 C36 H36B 109.5 . . ?
C33 C36 H36C 109.5 . . ?
H36A C36 H36B 109.5 . . ?
H36A C36 H36C 109.5 . . ?
H36B C36 H36C 109.5 . . ?
C38 C37 C25 108.3(2) . . ?
C39 C37 C25 110.7(2) . . ?
C39 C37 C38 108.8(2) . . ?
C40 C37 C25 112.27(19) . . ?
C40 C37 C38 107.9(2) . . ?
C40 C37 C39 108.7(2) . . ?
C37 C38 H38A 109.5 . . ?
C37 C38 H38B 109.5 . . ?
C37 C38 H38C 109.5 . . ?
H38A C38 H38B 109.5 . . ?
H38A C38 H38C 109.5 . . ?
H38B C38 H38C 109.5 . . ?
C37 C39 H39A 109.5 . . ?
C37 C39 H39B 109.5 . . ?
C37 C39 H39C 109.5 . . ?
H39A C39 H39B 109.5 . . ?
H39A C39 H39C 109.5 . . ?
H39B C39 H39C 109.5 . . ?
C37 C40 H40A 109.5 . . ?
C37 C40 H40B 109.5 . . ?
C37 C40 H40C 109.5 . . ?
H40A C40 H40B 109.5 . . ?
H40A C40 H40C 109.5 . . ?
H40B C40 H40C 109.5 . . ?
C42 C41 C27 111.52(19) . . ?
C43 C41 C27 108.5(2) . . ?
C43 C41 C42 107.3(2) . . ?
C44 C41 C27 111.9(2) . . ?
C44 C41 C42 107.0(2) . . ?
C44 C41 C43 110.6(2) . . ?
C41 C42 H42A 109.5 . . ?
C41 C42 H42B 109.5 . . ?
C41 C42 H42C 109.5 . . ?
H42A C42 H42B 109.5 . . ?
H42A C42 H42C 109.5 . . ?
H42B C42 H42C 109.5 . . ?
C41 C43 H43A 109.5 . . ?
C41 C43 H43B 109.5 . . ?
C41 C43 H43C 109.5 . . ?
H43A C43 H43B 109.5 . . ?
H43A C43 H43C 109.5 . . ?
H43B C43 H43C 109.5 . . ?
C41 C44 H44A 109.5 . . ?
C41 C44 H44B 109.5 . . ?
C41 C44 H44C 109.5 . . ?
H44A C44 H44B 109.5 . . ?
H44A C44 H44C 109.5 . . ?
H44B C44 H44C 109.5 . . ?
Hf1 C45 H45A 106.9 . . ?
Hf1 C45 H45B 106.9 . . ?
H45A C45 H45B 106.7 . . ?
C46 C45 Hf1 121.79(19) . . ?
C46 C45 H45A 106.9 . . ?
C46 C45 H45B 106.9 . . ?
C47 C46 C45 121.5(3) . . ?
C51 C46 C45 121.5(3) . . ?
C51 C46 C47 116.9(3) . . ?
C46 C47 H47 119.5 . . ?
C48 C47 C46 121.1(4) . . ?
C48 C47 H47 119.5 . . ?
C47 C48 H48 119.8 . . ?
C49 C48 C47 120.3(4) . . ?
C49 C48 H48 119.8 . . ?
C48 C49 H49 120.3 . . ?
C50 C49 C48 119.3(4) . . ?
C50 C49 H49 120.3 . . ?
C49 C50 H50 119.7 . . ?
C49 C50 C51 120.7(4) . . ?
C51 C50 H50 119.7 . . ?
C46 C51 H51 119.2 . . ?
C50 C51 C46 121.7(4) . . ?
C50 C51 H51 119.2 . . ?
Hf1 C52 H52A 110.0 . . ?
Hf1 C52 H52B 110.0 . . ?
H52A C52 H52B 108.3 . . ?
C53 C52 Hf1 108.63(18) . . ?
C53 C52 H52A 110.0 . . ?
C53 C52 H52B 110.0 . . ?
C54 C53 C52 121.6(3) . . ?
C54 C53 C58 116.6(3) . . ?
C58 C53 C52 121.7(3) . . ?
C53 C54 H54 119.2 . . ?
C55 C54 C53 121.5(3) . . ?
C55 C54 H54 119.2 . . ?
C54 C55 H55 119.8 . . ?
C56 C55 C54 120.4(4) . . ?
C56 C55 H55 119.8 . . ?
C55 C56 H56 120.2 . . ?
C55 C56 C57 119.7(4) . . ?
C57 C56 H56 120.2 . . ?
C56 C57 H57 119.9 . . ?
C56 C57 C58 120.2(4) . . ?
C58 C57 H57 119.9 . . ?
C53 C58 H58 119.3 . . ?
C57 C58 C53 121.5(3) . . ?
C57 C58 H58 119.3 . . ?
Hf2 C59 H59A 105.7 . . ?
Hf2 C59 H59B 105.7 . . ?
H59A C59 H59B 106.2 . . ?
C60 C59 Hf2 126.28(19) . . ?
C60 C59 H59A 105.7 . . ?
C60 C59 H59B 105.7 . . ?
C61 C60 C59 121.4(3) . . ?
C65 C60 C59 122.3(3) . . ?
C65 C60 C61 116.2(3) . . ?
C60 C61 H61 119.2 . . ?
C62 C61 C60 121.6(3) . . ?
C62 C61 H61 119.2 . . ?
C61 C62 H62 119.6 . . ?
C63 C62 C61 120.8(3) . . ?
C63 C62 H62 119.6 . . ?
C62 C63 H63 120.7 . . ?
C64 C63 C62 118.6(4) . . ?
C64 C63 H63 120.7 . . ?
C63 C64 H64 119.4 . . ?
C63 C64 C65 121.2(4) . . ?
C65 C64 H64 119.4 . . ?
C60 C65 C64 121.4(3) . . ?
C60 C65 H65 119.3 . . ?
C64 C65 H65 119.3 . . ?
Hf2 C66 H66A 111.8 . . ?
Hf2 C66 H66B 111.8 . . ?
H66A C66 H66B 109.5 . . ?
C67 C66 Hf2 100.03(19) . . ?
C67 C66 H66A 111.8 . . ?
C67 C66 H66B 111.8 . . ?
C68 C67 C66 121.2(3) . . ?
C72 C67 C66 122.0(3) . . ?
C72 C67 C68 116.5(3) . . ?
C67 C68 H68 119.0 . . ?
C69 C68 C67 122.0(4) . . ?
C69 C68 H68 119.0 . . ?
C68 C69 H69 119.9 . . ?
C68 C69 C70 120.1(4) . . ?
C70 C69 H69 119.9 . . ?
C69 C70 H70 119.9 . . ?
C69 C70 C71 120.2(4) . . ?
C71 C70 H70 119.9 . . ?
C70 C71 H71 120.3 . . ?
C72 C71 C70 119.3(5) . . ?
C72 C71 H71 120.3 . . ?
C67 C72 H72 119.1 . . ?
C71 C72 C67 121.8(4) . . ?
C71 C72 H72 119.1 . . ?
O3 C73 H73A 110.2 . . ?
O3 C73 H73B 110.2 . . ?
O3 C73 C74 107.4(5) . . ?
H73A C73 H73B 108.5 . . ?
C74 C73 H73A 110.2 . . ?
C74 C73 H73B 110.2 . . ?
C73 C74 H74A 110.1 . . ?
C73 C74 H74B 110.1 . . ?
H74A C74 H74B 108.4 . . ?
C75 C74 C73 108.1(5) . . ?
C75 C74 H74A 110.1 . . ?
C75 C74 H74B 110.1 . . ?
C74 C75 H75A 109.9 . . ?
C74 C75 H75B 109.9 . . ?
C74 C75 C76 109.1(5) . . ?
H75A C75 H75B 108.3 . . ?
C76 C75 H75A 109.9 . . ?
C76 C75 H75B 109.9 . . ?
O3 C76 H76A 110.5 . . ?
O3 C76 H76B 110.5 . . ?
C75 C76 O3 106.2(5) . . ?
C75 C76 H76A 110.5 . . ?
C75 C76 H76B 110.5 . . ?
H76A C76 H76B 108.7 . . ?
O4 C77 H77A 110.7 . . ?
O4 C77 H77B 110.7 . . ?
O4 C77 C78 105.1(3) . . ?
H77A C77 H77B 108.8 . . ?
C78 C77 H77A 110.7 . . ?
C78 C77 H77B 110.7 . . ?
C77 C78 H78A 110.7 . . ?
C77 C78 H78B 110.7 . . ?
H78A C78 H78B 108.8 . . ?
C79 C78 C77 105.4(3) . . ?
C79 C78 H78A 110.7 . . ?
C79 C78 H78B 110.7 . . ?
C78 C79 H79A 110.4 . . ?
C78 C79 H79B 110.4 . . ?
C78 C79 C80 106.8(3) . . ?
H79A C79 H79B 108.6 . . ?
C80 C79 H79A 110.4 . . ?
C80 C79 H79B 110.4 . . ?
O4 C80 C79 106.4(3) . . ?
O4 C80 H80A 110.4 . . ?
O4 C80 H80B 110.4 . . ?
C79 C80 H80A 110.4 . . ?
C79 C80 H80B 110.4 . . ?
H80A C80 H80B 108.6 . . ?

loop_
_geom_bond_atom_site_label_1
_geom_bond_atom_site_label_2
_geom_bond_distance
_geom_bond_site_symmetry_2
_geom_bond_publ_flag
Hf1 O1 1.9710(16) . ?
Hf1 O3 2.3273(18) . ?
Hf1 N1 2.4118(16) . ?
Hf1 C13 2.280(2) . ?
Hf1 C45 2.263(2) . ?
Hf1 C52 2.248(3) . ?
Hf2 O2 1.9868(15) . ?
Hf2 O4 2.3215(19) . ?
Hf2 N2 2.4020(18) . ?
Hf2 C15 2.298(2) . ?
Hf2 C59 2.284(2) . ?
Hf2 C66 2.258(3) . ?
F1 C14 1.392(3) . ?
O1 C1 1.342(3) . ?
O2 C28 1.351(3) . ?
O3 C73 1.439(4) . ?
O3 C76 1.454(4) . ?
O4 C77 1.454(4) . ?
O4 C80 1.435(4) . ?
N1 C7 1.356(3) . ?
N1 C11 1.364(3) . ?
N2 C18 1.361(3) . ?
N2 C22 1.356(3) . ?
C1 C2 1.413(3) . ?
C1 C6 1.405(3) . ?
C2 C3 1.391(4) . ?
C2 C29 1.541(3) . ?
C3 H3 0.9400 . ?
C3 C4 1.396(4) . ?
C4 C5 1.382(3) . ?
C4 C33 1.546(3) . ?
C5 H5 0.9400 . ?
C5 C6 1.398(3) . ?
C6 C7 1.483(3) . ?
C7 C8 1.402(3) . ?
C8 H8 0.9400 . ?
C8 C9 1.376(3) . ?
C9 H9 0.9400 . ?
C9 C10 1.382(3) . ?
C10 H10 0.9400 . ?
C10 C11 1.388(3) . ?
C11 C12 1.482(3) . ?
C12 C13 1.408(3) . ?
C12 C17 1.391(3) . ?
C13 C14 1.386(3) . ?
C14 C15 1.389(3) . ?
C15 C16 1.407(3) . ?
C16 C17 1.397(3) . ?
C16 C18 1.479(3) . ?
C17 H17 0.9400 . ?
C18 C19 1.388(3) . ?
C19 H19 0.9400 . ?
C19 C20 1.377(4) . ?
C20 H20 0.9400 . ?
C20 C21 1.376(3) . ?
C21 H21 0.9400 . ?
C21 C22 1.397(3) . ?
C22 C23 1.481(3) . ?
C23 C24 1.396(3) . ?
C23 C28 1.396(3) . ?
C24 H24 0.9400 . ?
C24 C25 1.384(3) . ?
C25 C26 1.397(3) . ?
C25 C37 1.537(3) . ?
C26 H26 0.9400 . ?
C26 C27 1.393(3) . ?
C27 C28 1.416(3) . ?
C27 C41 1.543(3) . ?
C29 C30 1.538(4) . ?
C29 C31 1.522(6) . ?
C29 C32 1.539(5) . ?
C30 H30A 0.9700 . ?
C30 H30B 0.9700 . ?
C30 H30C 0.9700 . ?
C31 H31A 0.9700 . ?
C31 H31B 0.9700 . ?
C31 H31C 0.9700 . ?
C32 H32A 0.9700 . ?
C32 H32B 0.9700 . ?
C32 H32C 0.9700 . ?
C33 C34 1.531(4) . ?
C33 C35 1.527(4) . ?
C33 C36 1.517(6) . ?
C34 H34A 0.9700 . ?
C34 H34B 0.9700 . ?
C34 H34C 0.9700 . ?
C35 H35A 0.9700 . ?
C35 H35B 0.9700 . ?
C35 H35C 0.9700 . ?
C36 H36A 0.9700 . ?
C36 H36B 0.9700 . ?
C36 H36C 0.9700 . ?
C37 C38 1.536(4) . ?
C37 C39 1.530(4) . ?
C37 C40 1.529(3) . ?
C38 H38A 0.9700 . ?
C38 H38B 0.9700 . ?
C38 H38C 0.9700 . ?
C39 H39A 0.9700 . ?
C39 H39B 0.9700 . ?
C39 H39C 0.9700 . ?
C40 H40A 0.9700 . ?
C40 H40B 0.9700 . ?
C40 H40C 0.9700 . ?
C41 C42 1.540(3) . ?
C41 C43 1.528(4) . ?
C41 C44 1.523(5) . ?
C42 H42A 0.9700 . ?
C42 H42B 0.9700 . ?
C42 H42C 0.9700 . ?
C43 H43A 0.9700 . ?
C43 H43B 0.9700 . ?
C43 H43C 0.9700 . ?
C44 H44A 0.9700 . ?
C44 H44B 0.9700 . ?
C44 H44C 0.9700 . ?
C45 H45A 0.9800 . ?
C45 H45B 0.9800 . ?
C45 C46 1.471(4) . ?
C46 C47 1.395(5) . ?
C46 C51 1.384(5) . ?
C47 H47 0.9400 . ?
C47 C48 1.388(6) . ?
C48 H48 0.9400 . ?
C48 C49 1.371(7) . ?
C49 H49 0.9400 . ?
C49 C50 1.365(7) . ?
C50 H50 0.9400 . ?
C50 C51 1.377(6) . ?
C51 H51 0.9400 . ?
C52 H52A 0.9800 . ?
C52 H52B 0.9800 . ?
C52 C53 1.482(4) . ?
C53 C54 1.394(5) . ?
C53 C58 1.407(4) . ?
C54 H54 0.9400 . ?
C54 C55 1.387(6) . ?
C55 H55 0.9400 . ?
C55 C56 1.369(6) . ?
C56 H56 0.9400 . ?
C56 C57 1.379(6) . ?
C57 H57 0.9400 . ?
C57 C58 1.381(5) . ?
C58 H58 0.9400 . ?
C59 H59A 0.9800 . ?
C59 H59B 0.9800 . ?
C59 C60 1.481(4) . ?
C60 C61 1.394(4) . ?
C60 C65 1.388(5) . ?
C61 H61 0.9400 . ?
C61 C62 1.387(5) . ?
C62 H62 0.9400 . ?
C62 C63 1.373(6) . ?
C63 H63 0.9400 . ?
C63 C64 1.354(6) . ?
C64 H64 0.9400 . ?
C64 C65 1.395(6) . ?
C65 H65 0.9400 . ?
C66 H66A 0.9800 . ?
C66 H66B 0.9800 . ?
C66 C67 1.459(5) . ?
C67 C68 1.395(4) . ?
C67 C72 1.395(5) . ?
C68 H68 0.9400 . ?
C68 C69 1.356(7) . ?
C69 H69 0.9400 . ?
C69 C70 1.365(9) . ?
C70 H70 0.9400 . ?
C70 C71 1.379(8) . ?
C71 H71 0.9400 . ?
C71 C72 1.371(6) . ?
C72 H72 0.9400 . ?
C73 H73A 0.9800 . ?
C73 H73B 0.9800 . ?
C73 C74 1.446(8) . ?
C74 H74A 0.9800 . ?
C74 H74B 0.9800 . ?
C74 C75 1.422(11) . ?
C75 H75A 0.9800 . ?
C75 H75B 0.9800 . ?
C75 C76 1.445(7) . ?
C76 H76A 0.9800 . ?
C76 H76B 0.9800 . ?
C77 H77A 0.9800 . ?
C77 H77B 0.9800 . ?
C77 C78 1.513(5) . ?
C78 H78A 0.9800 . ?
C78 H78B 0.9800 . ?
C78 C79 1.483(7) . ?
C79 H79A 0.9800 . ?
C79 H79B 0.9800 . ?
C79 C80 1.496(5) . ?
C80 H80A 0.9800 . ?
C80 H80B 0.9800 . ?

loop_
_geom_torsion_atom_site_label_1
_geom_torsion_atom_site_label_2
_geom_torsion_atom_site_label_3
_geom_torsion_atom_site_label_4
_geom_torsion
_geom_torsion_site_symmetry_1
_geom_torsion_site_symmetry_2
_geom_torsion_site_symmetry_3
_geom_torsion_site_symmetry_4
_geom_torsion_publ_flag
Hf1 O1 C1 C2 -147.7(2) . . . . ?
Hf1 O1 C1 C6 32.3(4) . . . . ?
Hf1 O3 C73 C74 -177.7(5) . . . . ?
Hf1 O3 C76 C75 175.1(5) . . . . ?
Hf1 N1 C7 C6 21.1(3) . . . . ?
Hf1 N1 C7 C8 -159.07(17) . . . . ?
Hf1 N1 C11 C10 163.15(18) . . . . ?
Hf1 N1 C11 C12 -16.8(2) . . . . ?
Hf1 C13 C14 F1 -2.5(3) . . . . ?
Hf1 C13 C14 C15 178.1(2) . . . . ?
Hf1 C45 C46 C47 -80.0(3) . . . . ?
Hf1 C45 C46 C51 98.5(3) . . . . ?
Hf1 C52 C53 C54 94.5(3) . . . . ?
Hf1 C52 C53 C58 -83.5(3) . . . . ?
Hf2 O2 C28 C23 -36.4(4) . . . . ?
Hf2 O2 C28 C27 143.7(2) . . . . ?
Hf2 O4 C77 C78 -157.3(2) . . . . ?
Hf2 O4 C80 C79 160.2(3) . . . . ?
Hf2 N2 C18 C16 24.1(2) . . . . ?
Hf2 N2 C18 C19 -155.27(19) . . . . ?
Hf2 N2 C22 C21 151.11(19) . . . . ?
Hf2 N2 C22 C23 -30.1(3) . . . . ?
Hf2 C15 C16 C17 179.08(17) . . . . ?
Hf2 C15 C16 C18 -1.6(3) . . . . ?
Hf2 C59 C60 C61 -111.9(3) . . . . ?
Hf2 C59 C60 C65 68.7(3) . . . . ?
Hf2 C66 C67 C68 89.4(3) . . . . ?
Hf2 C66 C67 C72 -83.8(3) . . . . ?
F1 C14 C15 Hf2 2.5(3) . . . . ?
F1 C14 C15 C16 179.4(2) . . . . ?
O1 C1 C2 C3 174.8(2) . . . . ?
O1 C1 C2 C29 -5.0(4) . . . . ?
O1 C1 C6 C5 -173.0(2) . . . . ?
O1 C1 C6 C7 9.4(3) . . . . ?
O3 C73 C74 C75 -1.0(10) . . . . ?
O4 C77 C78 C79 -21.6(4) . . . . ?
N1 C7 C8 C9 -4.1(4) . . . . ?
N1 C11 C12 C13 9.3(3) . . . . ?
N1 C11 C12 C17 -169.8(2) . . . . ?
N2 C18 C19 C20 -0.8(4) . . . . ?
N2 C22 C23 C24 -143.5(2) . . . . ?
N2 C22 C23 C28 36.3(4) . . . . ?
C1 C2 C3 C4 0.7(4) . . . . ?
C1 C2 C29 C30 -174.4(3) . . . . ?
C1 C2 C29 C31 -55.4(4) . . . . ?
C1 C2 C29 C32 66.6(4) . . . . ?
C1 C6 C7 N1 -31.8(3) . . . . ?
C1 C6 C7 C8 148.3(2) . . . . ?
C2 C1 C6 C5 7.1(3) . . . . ?
C2 C1 C6 C7 -170.6(2) . . . . ?
C2 C3 C4 C5 2.1(4) . . . . ?
C2 C3 C4 C33 -176.3(3) . . . . ?
C3 C2 C29 C30 5.9(5) . . . . ?
C3 C2 C29 C31 124.9(3) . . . . ?
C3 C2 C29 C32 -113.1(3) . . . . ?
C3 C4 C5 C6 -0.2(4) . . . . ?
C3 C4 C33 C34 -20.3(4) . . . . ?
C3 C4 C33 C35 -138.9(3) . . . . ?
C3 C4 C33 C36 102.0(4) . . . . ?
C4 C5 C6 C1 -4.3(4) . . . . ?
C4 C5 C6 C7 173.5(2) . . . . ?
C5 C4 C33 C34 161.4(3) . . . . ?
C5 C4 C33 C35 42.9(4) . . . . ?
C5 C4 C33 C36 -76.3(4) . . . . ?
C5 C6 C7 N1 150.5(2) . . . . ?
C5 C6 C7 C8 -29.3(3) . . . . ?
C6 C1 C2 C3 -5.3(4) . . . . ?
C6 C1 C2 C29 175.0(3) . . . . ?
C6 C7 C8 C9 175.7(2) . . . . ?
C7 N1 C11 C10 -3.3(3) . . . . ?
C7 N1 C11 C12 176.71(18) . . . . ?
C7 C8 C9 C10 -0.3(4) . . . . ?
C8 C9 C10 C11 2.9(4) . . . . ?
C9 C10 C11 N1 -1.1(4) . . . . ?
C9 C10 C11 C12 178.9(2) . . . . ?
C10 C11 C12 C13 -170.7(2) . . . . ?
C10 C11 C12 C17 10.2(3) . . . . ?
C11 N1 C7 C6 -173.98(19) . . . . ?
C11 N1 C7 C8 5.8(3) . . . . ?
C11 C12 C13 Hf1 3.8(3) . . . . ?
C11 C12 C13 C14 -177.5(2) . . . . ?
C11 C12 C17 C16 177.9(2) . . . . ?
C12 C13 C14 F1 179.0(2) . . . . ?
C12 C13 C14 C15 -0.3(4) . . . . ?
C13 C12 C17 C16 -1.1(3) . . . . ?
C13 C14 C15 Hf2 -178.1(2) . . . . ?
C13 C14 C15 C16 -1.2(4) . . . . ?
C14 C15 C16 C17 1.7(3) . . . . ?
C14 C15 C16 C18 -179.0(2) . . . . ?
C15 C16 C17 C12 -0.6(3) . . . . ?
C15 C16 C18 N2 -15.7(3) . . . . ?
C15 C16 C18 C19 163.6(2) . . . . ?
C16 C18 C19 C20 179.9(2) . . . . ?
C17 C12 C13 Hf1 -177.06(17) . . . . ?
C17 C12 C13 C14 1.6(3) . . . . ?
C17 C16 C18 N2 163.6(2) . . . . ?
C17 C16 C18 C19 -17.1(3) . . . . ?
C18 N2 C22 C21 -8.3(3) . . . . ?
C18 N2 C22 C23 170.4(2) . . . . ?
C18 C16 C17 C12 -179.9(2) . . . . ?
C18 C19 C20 C21 -2.8(4) . . . . ?
C19 C20 C21 C22 0.9(4) . . . . ?
C20 C21 C22 N2 4.8(4) . . . . ?
C20 C21 C22 C23 -174.0(3) . . . . ?
C21 C22 C23 C24 35.3(3) . . . . ?
C21 C22 C23 C28 -144.9(3) . . . . ?
C22 N2 C18 C16 -174.3(2) . . . . ?
C22 N2 C18 C19 6.3(3) . . . . ?
C22 C23 C24 C25 -178.0(2) . . . . ?
C22 C23 C28 O2 -6.8(4) . . . . ?
C22 C23 C28 C27 173.0(2) . . . . ?
C23 C24 C25 C26 3.1(4) . . . . ?
C23 C24 C25 C37 -175.4(2) . . . . ?
C24 C23 C28 O2 173.0(2) . . . . ?
C24 C23 C28 C27 -7.2(4) . . . . ?
C24 C25 C26 C27 -3.5(4) . . . . ?
C24 C25 C37 C38 67.2(3) . . . . ?
C24 C25 C37 C39 -52.0(3) . . . . ?
C24 C25 C37 C40 -173.7(3) . . . . ?
C25 C26 C27 C28 -1.4(4) . . . . ?
C25 C26 C27 C41 176.8(2) . . . . ?
C26 C25 C37 C38 -111.2(3) . . . . ?
C26 C25 C37 C39 129.6(3) . . . . ?
C26 C25 C37 C40 7.9(4) . . . . ?
C26 C27 C28 O2 -173.4(2) . . . . ?
C26 C27 C28 C23 6.8(4) . . . . ?
C26 C27 C41 C42 -1.9(4) . . . . ?
C26 C27 C41 C43 -119.8(3) . . . . ?
C26 C27 C41 C44 117.9(3) . . . . ?
C28 C23 C24 C25 2.1(4) . . . . ?
C28 C27 C41 C42 176.3(3) . . . . ?
C28 C27 C41 C43 58.3(3) . . . . ?
C28 C27 C41 C44 -63.9(3) . . . . ?
C29 C2 C3 C4 -179.6(3) . . . . ?
C33 C4 C5 C6 178.2(2) . . . . ?
C37 C25 C26 C27 174.9(2) . . . . ?
C41 C27 C28 O2 8.3(4) . . . . ?
C41 C27 C28 C23 -171.5(2) . . . . ?
C45 C46 C47 C48 177.6(3) . . . . ?
C45 C46 C51 C50 -177.5(4) . . . . ?
C46 C47 C48 C49 -0.2(6) . . . . ?
C47 C46 C51 C50 1.1(6) . . . . ?
C47 C48 C49 C50 1.3(7) . . . . ?
C48 C49 C50 C51 -1.2(8) . . . . ?
C49 C50 C51 C46 0.0(8) . . . . ?
C51 C46 C47 C48 -1.0(5) . . . . ?
C52 C53 C54 C55 -179.2(3) . . . . ?
C52 C53 C58 C57 179.3(3) . . . . ?
C53 C54 C55 C56 0.1(5) . . . . ?
C54 C53 C58 C57 1.2(4) . . . . ?
C54 C55 C56 C57 0.8(6) . . . . ?
C55 C56 C57 C58 -0.8(6) . . . . ?
C56 C57 C58 C53 -0.3(5) . . . . ?
C58 C53 C54 C55 -1.1(4) . . . . ?
C59 C60 C61 C62 178.8(3) . . . . ?
C59 C60 C65 C64 -179.5(3) . . . . ?
C60 C61 C62 C63 0.8(6) . . . . ?
C61 C60 C65 C64 1.1(5) . . . . ?
C61 C62 C63 C64 1.0(6) . . . . ?
C62 C63 C64 C65 -1.7(6) . . . . ?
C63 C64 C65 C60 0.7(6) . . . . ?
C65 C60 C61 C62 -1.8(5) . . . . ?
C66 C67 C68 C69 -173.9(4) . . . . ?
C66 C67 C72 C71 173.4(4) . . . . ?
C67 C68 C69 C70 -0.3(8) . . . . ?
C68 C67 C72 C71 -0.2(6) . . . . ?
C68 C69 C70 C71 1.4(9) . . . . ?
C69 C70 C71 C72 -1.8(9) . . . . ?
C70 C71 C72 C67 1.2(8) . . . . ?
C72 C67 C68 C69 -0.3(6) . . . . ?
C73 O3 C76 C75 -9.1(6) . . . . ?
C73 C74 C75 C76 -4.7(11) . . . . ?
C74 C75 C76 O3 8.5(9) . . . . ?
C76 O3 C73 C74 6.3(6) . . . . ?
C77 O4 C80 C79 -28.5(4) . . . . ?
C77 C78 C79 C80 4.7(5) . . . . ?
C78 C79 C80 O4 14.3(5) . . . . ?
C80 O4 C77 C78 31.2(3) . . . . ?

loop_
_smtbx_masks_void_nr
_smtbx_masks_void_average_x
_smtbx_masks_void_average_y
_smtbx_masks_void_average_z
_smtbx_masks_void_volume
_smtbx_masks_void_count_electrons
_smtbx_masks_void_content
1 0.000 -0.861 0.000 372.9 40.4 '1 C4H8O1'
2 0.000 -0.704 0.500 372.9 40.4 '1 C4H8O1'
3 0.490 0.033 0.407 14.7 0.0 '1 ?'
4 0.490 0.467 0.907 14.7 0.0 '1 ?'
5 0.510 -0.033 0.593 14.7 0.4 '1 ?'
6 0.510 0.533 0.093 14.7 0.7 '1 ?'
